data_4037364
loop_
_publ_author_name
'Kise, Naoki'
'Hamada, Yusuke'
'Sakurai, Toshihiko'

_publ_section_title
;
 Electroreductive Intermolecular Coupling of Coumarins with Benzophenones:
 Synthesis of 4-(2-Hydroxyphenyl)-5,5-diaryl-\g-butyrolactones,
 2-(2,2-Diaryl-2,3-dihydrobenzofuran-3-yl)acetic Acids, and
 4-(Diarylmethyl)coumarins.
;
_journal_issue 22
_journal_name_full 'The Journal of organic chemistry'
_journal_page_first 11043
_journal_page_last 11056
_journal_paper_doi 10.1021/acs.joc.6b02056
_journal_volume 81
_journal_year 2016
_chemical_formula_moiety 'C24 H18 O3'
_chemical_formula_sum 'C24 H18 O3'
_chemical_formula_weight 354.38
_chemical_melting_point 515.0(10)
_chemical_name_systematic
; 
2-(3H-spiro[benzofuran-2,5'-dibenzo[a,d][7]annulen]-3-yl)acetic acid
;
_space_group_IT_number 2
_space_group_name_Hall '-P 1'
_space_group_name_H-M_alt 'P -1'
_symmetry_cell_setting triclinic
_symmetry_space_group_name_Hall '-P 1'
_symmetry_space_group_name_H-M 'P -1'
_atom_sites_solution_hydrogens geom
_atom_sites_solution_primary direct
_atom_sites_solution_secondary difmap
_audit_creation_method SHELXL-97
_cell_angle_alpha 93.46(3)
_cell_angle_beta 91.74(2)
_cell_angle_gamma 109.99(3)
_cell_formula_units_Z 2
_cell_length_a 6.933(2)
_cell_length_b 8.677(3)
_cell_length_c 16.275(5)
_cell_measurement_reflns_used 8034
_cell_measurement_temperature 298(2)
_cell_measurement_theta_max 27.4
_cell_measurement_theta_min 3.1
_cell_volume 917.0(5)
_computing_cell_refinement PROCESS-AUTO
_computing_data_collection PROCESS-AUTO
_computing_data_reduction PROCESS-AUTO
_computing_publication_material yadokari-XG
_computing_structure_refinement 'SHELXL-97 (Sheldrick, 1997)'
_computing_structure_solution 'SHELXS-97 (Sheldrick, 1990)'
_diffrn_ambient_temperature 298(2)
_diffrn_detector_area_resol_mean 10.00
_diffrn_measured_fraction_theta_full 0.990
_diffrn_measured_fraction_theta_max 0.990
_diffrn_measurement_device_type 'Rigaku RAXIS-RAPID'
_diffrn_measurement_method \w
_diffrn_radiation_monochromator graphite
_diffrn_radiation_source 'fine-focus sealed tube'
_diffrn_radiation_type MoK\a
_diffrn_radiation_wavelength 0.71075
_diffrn_reflns_av_R_equivalents 0.0170
_diffrn_reflns_av_sigmaI/netI 0.0263
_diffrn_reflns_limit_h_max 8
_diffrn_reflns_limit_h_min -8
_diffrn_reflns_limit_k_max 11
_diffrn_reflns_limit_k_min -11
_diffrn_reflns_limit_l_max 18
_diffrn_reflns_limit_l_min -21
_diffrn_reflns_number 8969
_diffrn_reflns_theta_full 27.42
_diffrn_reflns_theta_max 27.42
_diffrn_reflns_theta_min 3.13
_exptl_absorpt_coefficient_mu 0.084
_exptl_absorpt_correction_T_max 0.9753
_exptl_absorpt_correction_T_min 0.9672
_exptl_absorpt_correction_type multi-scan
_exptl_absorpt_process_details
;
    Higashi, T. (1995). Program for Absorption Correction.
    Rigaku Corporation, Tokyo, Japan.
;
_exptl_crystal_colour colorless
_exptl_crystal_density_diffrn 1.283
_exptl_crystal_density_method 'not measured'
_exptl_crystal_description block
_exptl_crystal_F_000 372
_exptl_crystal_size_max 0.40
_exptl_crystal_size_mid 0.35
_exptl_crystal_size_min 0.30
_refine_diff_density_max 0.305
_refine_diff_density_min -0.266
_refine_diff_density_rms 0.037
_refine_ls_extinction_method none
_refine_ls_goodness_of_fit_ref 1.067
_refine_ls_hydrogen_treatment refall
_refine_ls_matrix_type full
_refine_ls_number_parameters 248
_refine_ls_number_reflns 4128
_refine_ls_number_restraints 0
_refine_ls_restrained_S_all 1.067
_refine_ls_R_factor_all 0.0710
_refine_ls_R_factor_gt 0.0455
_refine_ls_shift/su_max 0.000
_refine_ls_shift/su_mean 0.000
_refine_ls_structure_factor_coef Fsqd
_refine_ls_weighting_details 'calc w=1/[\s^2^(Fo^2^)+(0.0617P)^2^+0.0561P] where P=(Fo^2^+2Fc^2^)/3'
_refine_ls_weighting_scheme calc
_refine_ls_wR_factor_gt 0.1107
_refine_ls_wR_factor_ref 0.1188
_reflns_number_gt 2884
_reflns_number_total 4128
_reflns_threshold_expression >2sigma(I)
_cod_data_source_file jo-2016-02056y-File013.cif
_cod_data_source_block 7d
_cod_depositor_comments
;
The following automatic conversions were performed:

data item '_chemical_melting_point' value '514-516' was changed to
'515.0(10)' -- the average value was taken and precision was
estimated.

Automatic conversion script
Id: cif_fix_values 6909 2019-04-08 15:41:33Z antanas 
;
_cod_original_cell_volume 917.1(5)
_cod_database_code 4037364

loop_
_symmetry_equiv_pos_as_xyz
'x, y, z'
'-x, -y, -z'

loop_
_atom_site_label
_atom_site_type_symbol
_atom_site_fract_x
_atom_site_fract_y
_atom_site_fract_z
_atom_site_U_iso_or_equiv
_atom_site_adp_type
_atom_site_occupancy
_atom_site_symmetry_multiplicity
_atom_site_calc_flag
_atom_site_refinement_flags
O1 O -0.24800(13) 0.39956(12) 0.23552(6) 0.0418(2) Uani 1 1 d .
C1 C -0.03564(18) 0.47255(15) 0.26858(7) 0.0330(3) Uani 1 1 d .
C2 C -0.0173(2) 0.39274(16) 0.34862(8) 0.0374(3) Uani 1 1 d .
C3 C -0.1908(3) 0.28249(18) 0.38044(9) 0.0513(4) Uani 1 1 d .
H1 H -0.3197 0.2623 0.3548 0.062 Uiso 1 1 calc R
C4 C -0.1732(3) 0.2025(2) 0.45007(10) 0.0696(5) Uani 1 1 d .
H2 H -0.2903 0.1303 0.4712 0.083 Uiso 1 1 calc R
C5 C 0.0161(4) 0.2295(2) 0.48793(10) 0.0772(6) Uani 1 1 d .
H3 H 0.0278 0.1732 0.5336 0.093 Uiso 1 1 calc R
C6 C 0.1873(3) 0.3393(2) 0.45831(10) 0.0660(5) Uani 1 1 d .
H4 H 0.3152 0.3559 0.4840 0.079 Uiso 1 1 calc R
C7 C 0.1748(3) 0.42769(18) 0.39004(8) 0.0462(4) Uani 1 1 d .
C8 C 0.3615(2) 0.5572(2) 0.36891(10) 0.0534(4) Uani 1 1 d .
H5 H 0.4846 0.5381 0.3770 0.064 Uiso 1 1 calc R
C9 C 0.3734(2) 0.6992(2) 0.33942(10) 0.0522(4) Uani 1 1 d .
H6 H 0.5056 0.7709 0.3324 0.063 Uiso 1 1 calc R
C10 C 0.2073(2) 0.75824(17) 0.31650(8) 0.0436(3) Uani 1 1 d .
C11 C 0.2485(3) 0.9288(2) 0.32408(10) 0.0579(4) Uani 1 1 d .
H7 H 0.3791 0.9984 0.3428 0.069 Uiso 1 1 calc R
C12 C 0.1013(3) 0.9957(2) 0.30466(11) 0.0629(5) Uani 1 1 d .
H8 H 0.1315 1.1088 0.3112 0.075 Uiso 1 1 calc R
C13 C -0.0905(3) 0.8941(2) 0.27557(11) 0.0594(4) Uani 1 1 d .
H9 H -0.1908 0.9388 0.2624 0.071 Uiso 1 1 calc R
C14 C -0.1359(2) 0.72606(18) 0.26568(9) 0.0469(4) Uani 1 1 d .
H10 H -0.2664 0.6588 0.2455 0.056 Uiso 1 1 calc R
C15 C 0.0112(2) 0.65569(16) 0.28557(8) 0.0369(3) Uani 1 1 d .
C16 C 0.0919(2) 0.42430(15) 0.19960(7) 0.0343(3) Uani 1 1 d .
H11 H 0.2108 0.4034 0.2238 0.041 Uiso 1 1 calc R
C17 C 0.1580(2) 0.55274(17) 0.13577(8) 0.0415(3) Uani 1 1 d .
H12 H 0.0363 0.5557 0.1059 0.050 Uiso 1 1 calc R
H13 H 0.2252 0.6602 0.1644 0.050 Uiso 1 1 calc R
C18 C 0.3004(2) 0.52042(17) 0.07524(8) 0.0399(3) Uani 1 1 d .
O2 O 0.4096(2) 0.44100(19) 0.09027(7) 0.0789(4) Uani 1 1 d .
O3 O 0.3041(2) 0.59122(18) 0.00733(7) 0.0703(4) Uani 1 1 d .
C19 C -0.0667(2) 0.26668(16) 0.16190(8) 0.0390(3) Uani 1 1 d .
C20 C -0.0527(3) 0.13958(19) 0.10959(9) 0.0546(4) Uani 1 1 d .
H14 H 0.0746 0.1387 0.0936 0.066 Uiso 1 1 calc R
C21 C -0.2315(3) 0.0138(2) 0.08146(10) 0.0702(5) Uani 1 1 d .
H15 H -0.2238 -0.0724 0.0464 0.084 Uiso 1 1 calc R
C22 C -0.4211(3) 0.0146(2) 0.10472(10) 0.0675(5) Uani 1 1 d .
H16 H -0.5392 -0.0709 0.0848 0.081 Uiso 1 1 calc R
C23 C -0.4385(3) 0.1404(2) 0.15709(10) 0.0552(4) Uani 1 1 d .
H17 H -0.5656 0.1413 0.1733 0.066 Uiso 1 1 calc R
C24 C -0.2577(2) 0.26459(17) 0.18416(8) 0.0404(3) Uani 1 1 d .
H18 H 0.409(5) 0.576(4) -0.0334(19) 0.153(11) Uiso 1 1 d .

loop_
_atom_site_aniso_label
_atom_site_aniso_U_11
_atom_site_aniso_U_22
_atom_site_aniso_U_33
_atom_site_aniso_U_23
_atom_site_aniso_U_13
_atom_site_aniso_U_12
O1 0.0339(5) 0.0431(5) 0.0466(5) 0.0015(4) 0.0031(4) 0.0113(4)
C1 0.0307(6) 0.0344(7) 0.0331(6) 0.0029(5) 0.0059(5) 0.0099(5)
C2 0.0494(8) 0.0328(7) 0.0304(6) -0.0002(5) 0.0080(6) 0.0145(6)
C3 0.0632(10) 0.0430(8) 0.0411(8) 0.0058(6) 0.0168(7) 0.0081(7)
C4 0.1003(15) 0.0533(10) 0.0449(9) 0.0131(8) 0.0244(10) 0.0101(10)
C5 0.1356(19) 0.0607(12) 0.0341(8) 0.0117(8) 0.0044(11) 0.0308(12)
C6 0.0941(14) 0.0642(11) 0.0395(8) -0.0009(8) -0.0156(9) 0.0294(10)
C7 0.0623(9) 0.0415(8) 0.0347(7) -0.0038(6) -0.0031(7) 0.0191(7)
C8 0.0460(8) 0.0611(10) 0.0506(9) -0.0062(8) -0.0078(7) 0.0177(8)
C9 0.0399(8) 0.0497(9) 0.0561(9) -0.0043(7) 0.0043(7) 0.0028(7)
C10 0.0493(8) 0.0352(7) 0.0422(7) 0.0029(6) 0.0164(6) 0.0081(6)
C11 0.0669(10) 0.0380(8) 0.0560(9) 0.0013(7) 0.0173(8) 0.0010(8)
C12 0.0940(14) 0.0329(8) 0.0646(10) 0.0104(7) 0.0307(10) 0.0219(9)
C13 0.0792(12) 0.0492(9) 0.0651(10) 0.0182(8) 0.0274(9) 0.0374(9)
C14 0.0518(9) 0.0458(8) 0.0500(8) 0.0105(7) 0.0170(7) 0.0234(7)
C15 0.0422(7) 0.0343(7) 0.0352(7) 0.0062(5) 0.0164(6) 0.0127(6)
C16 0.0394(7) 0.0356(7) 0.0301(6) 0.0047(5) 0.0074(5) 0.0148(6)
C17 0.0478(8) 0.0421(8) 0.0379(7) 0.0072(6) 0.0136(6) 0.0182(6)
C18 0.0429(7) 0.0439(8) 0.0347(7) 0.0087(6) 0.0101(6) 0.0155(6)
O2 0.0920(10) 0.1204(12) 0.0630(7) 0.0467(8) 0.0439(7) 0.0762(9)
O3 0.0781(8) 0.1112(11) 0.0454(6) 0.0351(7) 0.0284(6) 0.0564(8)
C19 0.0508(8) 0.0365(7) 0.0284(6) 0.0048(5) 0.0024(6) 0.0129(6)
C20 0.0761(11) 0.0478(9) 0.0391(8) -0.0028(7) 0.0090(8) 0.0207(8)
C21 0.1048(16) 0.0487(10) 0.0445(9) -0.0116(8) -0.0002(10) 0.0131(10)
C22 0.0835(13) 0.0505(10) 0.0454(9) 0.0001(8) -0.0144(9) -0.0043(9)
C23 0.0528(9) 0.0544(9) 0.0473(8) 0.0107(7) -0.0071(7) 0.0039(8)
C24 0.0477(8) 0.0371(7) 0.0328(7) 0.0051(6) -0.0014(6) 0.0099(6)

loop_
_atom_type_symbol
_atom_type_description
_atom_type_scat_dispersion_real
_atom_type_scat_dispersion_imag
_atom_type_scat_source
C C 0.0033 0.0016 'International Tables Vol C Tables 4.2.6.8 and 6.1.1.4'
H H 0.0000 0.0000 'International Tables Vol C Tables 4.2.6.8 and 6.1.1.4'
O O 0.0106 0.0060 'International Tables Vol C Tables 4.2.6.8 and 6.1.1.4'

loop_
_geom_angle_atom_site_label_1
_geom_angle_atom_site_label_2
_geom_angle_atom_site_label_3
_geom_angle
C24 O1 C1 106.68(10)
O1 C1 C15 107.98(11)
O1 C1 C2 107.75(10)
C15 C1 C2 110.63(10)
O1 C1 C16 103.70(10)
C15 C1 C16 114.92(10)
C2 C1 C16 111.34(11)
C3 C2 C7 119.09(14)
C3 C2 C1 120.49(13)
C7 C2 C1 120.41(12)
C4 C3 C2 120.64(17)
C4 C3 H1 119.7
C2 C3 H1 119.7
C5 C4 C3 120.32(18)
C5 C4 H2 119.8
C3 C4 H2 119.8
C6 C5 C4 119.76(17)
C6 C5 H3 120.1
C4 C5 H3 120.1
C5 C6 C7 121.60(19)
C5 C6 H4 119.2
C7 C6 H4 119.2
C2 C7 C6 118.38(16)
C2 C7 C8 123.65(14)
C6 C7 C8 117.88(16)
C9 C8 C7 126.65(16)
C9 C8 H5 116.7
C7 C8 H5 116.7
C8 C9 C10 128.80(15)
C8 C9 H6 115.6
C10 C9 H6 115.6
C15 C10 C11 118.18(15)
C15 C10 C9 124.11(13)
C11 C10 C9 117.70(15)
C12 C11 C10 121.86(16)
C12 C11 H7 119.1
C10 C11 H7 119.1
C13 C12 C11 119.42(15)
C13 C12 H8 120.3
C11 C12 H8 120.3
C12 C13 C14 120.50(17)
C12 C13 H9 119.8
C14 C13 H9 119.8
C13 C14 C15 120.94(16)
C13 C14 H10 119.5
C15 C14 H10 119.5
C14 C15 C10 119.08(13)
C14 C15 C1 120.37(13)
C10 C15 C1 120.43(12)
C19 C16 C17 110.94(10)
C19 C16 C1 100.08(11)
C17 C16 C1 112.61(11)
C19 C16 H11 110.9
C17 C16 H11 110.9
C1 C16 H11 110.9
C18 C17 C16 113.78(12)
C18 C17 H12 108.8
C16 C17 H12 108.8
C18 C17 H13 108.8
C16 C17 H13 108.8
H12 C17 H13 107.7
O2 C18 O3 123.10(13)
O2 C18 C17 122.78(13)
O3 C18 C17 114.04(13)
C18 O3 H18 114.6(17)
C24 C19 C20 119.12(14)
C24 C19 C16 108.16(12)
C20 C19 C16 132.63(14)
C19 C20 C21 118.85(17)
C19 C20 H14 120.6
C21 C20 H14 120.6
C22 C21 C20 120.89(17)
C22 C21 H15 119.6
C20 C21 H15 119.6
C21 C22 C23 121.16(16)
C21 C22 H16 119.4
C23 C22 H16 119.4
C24 C23 C22 116.78(17)
C24 C23 H17 121.6
C22 C23 H17 121.6
C19 C24 O1 112.66(12)
C19 C24 C23 123.20(14)
O1 C24 C23 124.14(14)

loop_
_geom_bond_atom_site_label_1
_geom_bond_atom_site_label_2
_geom_bond_distance
O1 C24 1.3784(17)
O1 C1 1.4600(16)
C1 C15 1.5154(19)
C1 C2 1.5333(19)
C1 C16 1.5727(18)
C2 C3 1.393(2)
C2 C7 1.402(2)
C3 C4 1.387(2)
C3 H1 0.9300
C4 C5 1.371(3)
C4 H2 0.9300
C5 C6 1.366(3)
C5 H3 0.9300
C6 C7 1.405(2)
C6 H4 0.9300
C7 C8 1.462(2)
C8 C9 1.327(2)
C8 H5 0.9300
C9 C10 1.459(2)
C9 H6 0.9300
C10 C15 1.404(2)
C10 C11 1.405(2)
C11 C12 1.373(3)
C11 H7 0.9300
C12 C13 1.371(3)
C12 H8 0.9300
C13 C14 1.381(2)
C13 H9 0.9300
C14 C15 1.395(2)
C14 H10 0.9300
C16 C19 1.5119(19)
C16 C17 1.5333(19)
C16 H11 0.9800
C17 C18 1.4964(19)
C17 H12 0.9700
C17 H13 0.9700
C18 O2 1.2138(18)
C18 O3 1.2933(17)
O3 H18 1.03(3)
C19 C24 1.377(2)
C19 C20 1.384(2)
C20 C21 1.385(2)
C20 H14 0.9300
C21 C22 1.381(3)
C21 H15 0.9300
C22 C23 1.384(3)
C22 H16 0.9300
C23 C24 1.383(2)
C23 H17 0.9300

loop_
_geom_torsion_atom_site_label_1
_geom_torsion_atom_site_label_2
_geom_torsion_atom_site_label_3
_geom_torsion_atom_site_label_4
_geom_torsion
C24 O1 C1 C15 150.37(10)
C24 O1 C1 C2 -90.10(12)
C24 O1 C1 C16 28.02(12)
O1 C1 C2 C3 -5.04(16)
C15 C1 C2 C3 112.79(14)
C16 C1 C2 C3 -118.13(14)
O1 C1 C2 C7 173.89(11)
C15 C1 C2 C7 -68.29(15)
C16 C1 C2 C7 60.80(15)
C7 C2 C3 C4 -2.9(2)
C1 C2 C3 C4 176.09(14)
C2 C3 C4 C5 -0.8(3)
C3 C4 C5 C6 1.9(3)
C4 C5 C6 C7 0.7(3)
C3 C2 C7 C6 5.3(2)
C1 C2 C7 C6 -173.60(13)
C3 C2 C7 C8 -171.29(14)
C1 C2 C7 C8 9.8(2)
C5 C6 C7 C2 -4.4(2)
C5 C6 C7 C8 172.44(16)
C2 C7 C8 C9 32.4(2)
C6 C7 C8 C9 -144.25(17)
C7 C8 C9 C10 -3.8(3)
C8 C9 C10 C15 -31.0(2)
C8 C9 C10 C11 150.63(17)
C15 C10 C11 C12 2.1(2)
C9 C10 C11 C12 -179.44(15)
C10 C11 C12 C13 -1.2(2)
C11 C12 C13 C14 -0.1(2)
C12 C13 C14 C15 0.5(2)
C13 C14 C15 C10 0.4(2)
C13 C14 C15 C1 -175.52(13)
C11 C10 C15 C14 -1.63(19)
C9 C10 C15 C14 180.00(14)
C11 C10 C15 C1 174.28(12)
C9 C10 C15 C1 -4.1(2)
O1 C1 C15 C14 -2.95(16)
C2 C1 C15 C14 -120.64(13)
C16 C1 C15 C14 112.23(14)
O1 C1 C15 C10 -178.80(11)
C2 C1 C15 C10 63.51(15)
C16 C1 C15 C10 -63.62(16)
O1 C1 C16 C19 -27.84(12)
C15 C1 C16 C19 -145.46(11)
C2 C1 C16 C19 87.77(12)
O1 C1 C16 C17 90.02(12)
C15 C1 C16 C17 -27.60(16)
C2 C1 C16 C17 -154.38(11)
C19 C16 C17 C18 -75.67(15)
C1 C16 C17 C18 173.08(11)
C16 C17 C18 O2 -24.7(2)
C16 C17 C18 O3 158.49(13)
C17 C16 C19 C24 -100.26(13)
C1 C16 C19 C24 18.82(13)
C17 C16 C19 C20 76.01(19)
C1 C16 C19 C20 -164.91(15)
C24 C19 C20 C21 -0.2(2)
C16 C19 C20 C21 -176.16(14)
C19 C20 C21 C22 0.2(3)
C20 C21 C22 C23 -0.3(3)
C21 C22 C23 C24 0.4(3)
C20 C19 C24 O1 -179.27(12)
C16 C19 C24 O1 -2.41(15)
C20 C19 C24 C23 0.4(2)
C16 C19 C24 C23 177.22(12)
C1 O1 C24 C19 -16.99(14)
C1 O1 C24 C23 163.39(13)
C22 C23 C24 C19 -0.5(2)
C22 C23 C24 O1 179.12(13)
